data_7121109
loop_
_publ_author_name
'Hofmann, Alexander'
'Lamprecht, Anna'
'Gonz\'alez-Belman, Oscar F'
'Dewhurst, Rian D.'
'Jim\'enez-Halla, J Oscar C'
'Kachel, Stephanie'
'Braunschweig, Holger'

_publ_section_title
;
 Dialumination of unsaturated species with a reactive
 bis(cyclopentadienyl) dialane.
;
_journal_issue 13
_journal_name_full 'Chemical communications (Cambridge, England)'
_journal_page_first 1639
_journal_page_last 1642
_journal_paper_doi 10.1039/c7cc09596a
_journal_volume 54
_journal_year 2018
_chemical_formula_moiety 'C20 H30 Al2 Br2'
_chemical_formula_sum 'C20 H30 Al2 Br2'
_chemical_formula_weight 484.22
_space_group_crystal_system monoclinic
_space_group_IT_number 14
_space_group_name_Hall '-P 2yn'
_space_group_name_H-M_alt 'P 1 21/n 1'
_symmetry_space_group_name_Hall '-P 2yn'
_symmetry_space_group_name_H-M 'P 1 21/n 1'
_atom_sites_solution_hydrogens geom
_atom_sites_solution_primary iterative
_atom_sites_solution_secondary difmap
_audit_creation_method SHELXL-2014/7
_audit_update_record
;
2017-11-29 deposited with the CCDC.
2018-01-08 downloaded from the CCDC.
;
_cell_angle_alpha 90
_cell_angle_beta 97.53(4)
_cell_angle_gamma 90
_cell_formula_units_Z 4
_cell_length_a 10.394(5)
_cell_length_b 14.012(8)
_cell_length_c 15.316(7)
_cell_measurement_reflns_used 6027
_cell_measurement_temperature 100(2)
_cell_measurement_theta_max 27.43
_cell_measurement_theta_min 2.45
_cell_volume 2211.4(19)
_computing_cell_refinement 'Saint+ ver. V8.37A (Bruker AXS)'
_computing_data_collection 'APEX2 ver. 2014.9 (Bruker AXS)'
_computing_data_reduction 'Saint+ ver. V8.37A (Bruker AXS)'
_computing_molecular_graphics 'ShelXLe (Huebschle et all, 2011)'
_computing_publication_material 'SHELXL-2014/7 (Sheldrick, 2014)'
_computing_structure_refinement 'SHELXL-2014/7 (Sheldrick, 2014)'
_computing_structure_solution 'SHELXT (Sheldrick, 2014)'
_diffrn_ambient_temperature 100(2)
_diffrn_detector 'CCD area detector (Apex2)'
_diffrn_detector_area_resol_mean 8.333
_diffrn_measured_fraction_theta_full 0.998
_diffrn_measured_fraction_theta_max 0.998
_diffrn_measurement_device_type 'Bruker X8-APEX II'
_diffrn_measurement_method '\f and \w scans'
_diffrn_radiation_monochromator 'multi-layer mirror'
_diffrn_radiation_type MoK\a
_diffrn_radiation_wavelength 0.71073
_diffrn_reflns_av_R_equivalents 0.1078
_diffrn_reflns_av_unetI/netI 0.0939
_diffrn_reflns_Laue_measured_fraction_full 0.998
_diffrn_reflns_Laue_measured_fraction_max 0.998
_diffrn_reflns_limit_h_max 12
_diffrn_reflns_limit_h_min -12
_diffrn_reflns_limit_k_max 17
_diffrn_reflns_limit_k_min -17
_diffrn_reflns_limit_l_max 18
_diffrn_reflns_limit_l_min -17
_diffrn_reflns_number 18537
_diffrn_reflns_point_group_measured_fraction_full 0.998
_diffrn_reflns_point_group_measured_fraction_max 0.998
_diffrn_reflns_theta_full 26.000
_diffrn_reflns_theta_max 26.020
_diffrn_reflns_theta_min 1.978
_diffrn_source 'rotating-anode (Nonius FR-591)'
_exptl_absorpt_coefficient_mu 3.745
_exptl_absorpt_correction_T_max 0.1712
_exptl_absorpt_correction_T_min 0.0628
_exptl_absorpt_correction_type multi-scan
_exptl_absorpt_process_details 'SadAbs 2014/5 (Bruker AXS)'
_exptl_crystal_colour colourless
_exptl_crystal_density_diffrn 1.454
_exptl_crystal_description block
_exptl_crystal_F_000 984
_exptl_crystal_size_max 0.867
_exptl_crystal_size_mid 0.59
_exptl_crystal_size_min 0.561
_refine_diff_density_max 0.826
_refine_diff_density_min -0.987
_refine_diff_density_rms 0.129
_refine_ls_extinction_method none
_refine_ls_goodness_of_fit_ref 1.007
_refine_ls_hydrogen_treatment constr
_refine_ls_matrix_type full
_refine_ls_number_parameters 227
_refine_ls_number_reflns 4352
_refine_ls_number_restraints 0
_refine_ls_restrained_S_all 1.007
_refine_ls_R_factor_all 0.0618
_refine_ls_R_factor_gt 0.0443
_refine_ls_shift/su_max 0.004
_refine_ls_shift/su_mean 0.000
_refine_ls_structure_factor_coef Fsqd
_refine_ls_weighting_details 'w=1/[\s^2^(Fo^2^)+(0.0320P)^2^] where P=(Fo^2^+2Fc^2^)/3'
_refine_ls_weighting_scheme calc
_refine_ls_wR_factor_gt 0.1036
_refine_ls_wR_factor_ref 0.1115
_reflns_Friedel_coverage 0.000
_reflns_number_gt 3375
_reflns_number_total 4352
_reflns_threshold_expression 'I > 2\s(I)'
_cod_data_source_file c7cc09596a2.cif
_cod_data_source_block AlHo020_a
_cod_depositor_comments 'Adding full bibliography for 7121109--7121112.cif.'
_cod_original_cell_volume 2211(2)
_cod_database_code 7121109
_shelx_shelxl_version_number 2014/7
_shelx_space_group_comment
;
The symmetry employed for this shelxl refinement is uniquely defined
by the following loop, which should always be used as a source of
symmetry information in preference to the above space-group names.
They are only intended as comments.
;
_shelx_estimated_absorpt_t_min 0.140
_shelx_estimated_absorpt_t_max 0.228

loop_
_space_group_symop_operation_xyz
'x, y, z'
'-x+1/2, y+1/2, -z+1/2'
'-x, -y, -z'
'x-1/2, -y-1/2, z-1/2'

loop_
_atom_site_label
_atom_site_type_symbol
_atom_site_fract_x
_atom_site_fract_y
_atom_site_fract_z
_atom_site_U_iso_or_equiv
_atom_site_adp_type
_atom_site_occupancy
_atom_site_site_symmetry_order
_atom_site_calc_flag
_atom_site_refinement_flags_posn
_atom_site_refinement_flags_adp
Br1 Br 0.41505(4) 0.54793(3) 0.15047(3) 0.03427(16) Uani 1 1 d . .
Al1 Al 0.55915(10) 0.67572(8) 0.19471(7) 0.0169(3) Uani 1 1 d . .
Al2 Al 0.52621(10) 0.69690(8) 0.35435(7) 0.0161(2) Uani 1 1 d . .
Br2 Br 0.71349(3) 0.62024(3) 0.43067(3) 0.02829(14) Uani 1 1 d . .
C1_1 C 0.7036(3) 0.6567(3) 0.1049(2) 0.0174(8) Uani 1 1 d . .
C2_1 C 0.6078(3) 0.7230(3) 0.0675(2) 0.0189(8) Uani 1 1 d . .
C3_1 C 0.6168(3) 0.8069(3) 0.1209(2) 0.0188(8) Uani 1 1 d . .
C4_1 C 0.7220(3) 0.7929(3) 0.1906(2) 0.0194(8) Uani 1 1 d . .
C5_1 C 0.7730(3) 0.7005(3) 0.1822(2) 0.0174(8) Uani 1 1 d . .
C6_1 C 0.7321(4) 0.5620(3) 0.0654(3) 0.0212(8) Uani 1 1 d . .
H6A_1 H 0.6504 0.5286 0.0463 0.032 Uiso 1 1 calc R U
H6B_1 H 0.7855 0.5234 0.1096 0.032 Uiso 1 1 calc R U
H6C_1 H 0.7789 0.5723 0.0147 0.032 Uiso 1 1 calc R U
C7_1 C 0.5218(4) 0.7087(3) -0.0192(3) 0.0271(9) Uani 1 1 d . .
H7A_1 H 0.5682 0.7291 -0.0677 0.041 Uiso 1 1 calc R U
H7B_1 H 0.4425 0.7466 -0.0197 0.041 Uiso 1 1 calc R U
H7C_1 H 0.4989 0.6410 -0.0264 0.041 Uiso 1 1 calc R U
C8_1 C 0.5413(4) 0.8977(3) 0.1014(3) 0.0287(10) Uani 1 1 d . .
H8A_1 H 0.5780 0.9335 0.0556 0.043 Uiso 1 1 calc R U
H8B_1 H 0.5463 0.9364 0.1551 0.043 Uiso 1 1 calc R U
H8C_1 H 0.4504 0.8823 0.0810 0.043 Uiso 1 1 calc R U
C9_1 C 0.7644(4) 0.8634(3) 0.2621(3) 0.0269(9) Uani 1 1 d . .
H9A_1 H 0.7394 0.9278 0.2417 0.040 Uiso 1 1 calc R U
H9B_1 H 0.8589 0.8602 0.2773 0.040 Uiso 1 1 calc R U
H9C_1 H 0.7227 0.8482 0.3142 0.040 Uiso 1 1 calc R U
C10_1 C 0.8876(3) 0.6574(3) 0.2397(3) 0.0237(9) Uani 1 1 d . .
H10A_1 H 0.8718 0.5893 0.2481 0.036 Uiso 1 1 calc R U
H10B_1 H 0.8992 0.6896 0.2970 0.036 Uiso 1 1 calc R U
H10C_1 H 0.9660 0.6655 0.2112 0.036 Uiso 1 1 calc R U
C1_2 C 0.3151(3) 0.7630(3) 0.3328(3) 0.0207(8) Uani 1 1 d . .
C2_2 C 0.4039(3) 0.8315(3) 0.3731(2) 0.0199(8) Uani 1 1 d . .
C3_2 C 0.4663(3) 0.7913(3) 0.4542(2) 0.0194(8) Uani 1 1 d . .
C4_2 C 0.4136(3) 0.6984(3) 0.4639(2) 0.0203(8) Uani 1 1 d . .
C5_2 C 0.3217(3) 0.6798(3) 0.3873(2) 0.0207(8) Uani 1 1 d . .
C6_2 C 0.2330(4) 0.7749(3) 0.2447(3) 0.0297(10) Uani 1 1 d . .
H6A_2 H 0.2852 0.8039 0.2029 0.045 Uiso 1 1 calc R U
H6B_2 H 0.1588 0.8163 0.2514 0.045 Uiso 1 1 calc R U
H6C_2 H 0.2015 0.7123 0.2227 0.045 Uiso 1 1 calc R U
C7_2 C 0.4256(4) 0.9291(3) 0.3386(3) 0.0245(9) Uani 1 1 d . .
H7A_2 H 0.4169 0.9272 0.2741 0.037 Uiso 1 1 calc R U
H7B_2 H 0.5130 0.9510 0.3618 0.037 Uiso 1 1 calc R U
H7C_2 H 0.3613 0.9732 0.3572 0.037 Uiso 1 1 calc R U
C8_2 C 0.5640(4) 0.8406(3) 0.5211(3) 0.0290(10) Uani 1 1 d . .
H8A_2 H 0.6070 0.8917 0.4922 0.043 Uiso 1 1 calc R U
H8B_2 H 0.6289 0.7942 0.5465 0.043 Uiso 1 1 calc R U
H8C_2 H 0.5194 0.8677 0.5679 0.043 Uiso 1 1 calc R U
C9_2 C 0.4418(4) 0.6349(3) 0.5428(3) 0.0292(9) Uani 1 1 d . .
H9A_2 H 0.3822 0.6500 0.5854 0.044 Uiso 1 1 calc R U
H9B_2 H 0.5314 0.6449 0.5701 0.044 Uiso 1 1 calc R U
H9C_2 H 0.4303 0.5681 0.5245 0.044 Uiso 1 1 calc R U
C10_2 C 0.2402(4) 0.5912(3) 0.3710(3) 0.0323(10) Uani 1 1 d . .
H10A_2 H 0.2254 0.5778 0.3077 0.048 Uiso 1 1 calc R U
H10B_2 H 0.1566 0.6010 0.3928 0.048 Uiso 1 1 calc R U
H10C_2 H 0.2854 0.5371 0.4019 0.048 Uiso 1 1 calc R U

loop_
_atom_site_aniso_label
_atom_site_aniso_U_11
_atom_site_aniso_U_22
_atom_site_aniso_U_33
_atom_site_aniso_U_23
_atom_site_aniso_U_13
_atom_site_aniso_U_12
Br1 0.0304(2) 0.0417(3) 0.0315(3) -0.01720(19) 0.00706(17) -0.01946(19)
Al1 0.0137(5) 0.0208(6) 0.0154(5) -0.0030(4) -0.0008(4) -0.0008(4)
Al2 0.0140(5) 0.0186(6) 0.0155(5) -0.0025(4) 0.0008(4) -0.0025(4)
Br2 0.0184(2) 0.0381(3) 0.0278(2) 0.01040(17) 0.00088(15) 0.00472(16)
C1_1 0.0163(17) 0.020(2) 0.0157(18) -0.0010(15) 0.0025(13) -0.0018(15)
C2_1 0.0201(18) 0.021(2) 0.0150(18) 0.0015(15) -0.0011(14) 0.0009(15)
C3_1 0.0229(19) 0.019(2) 0.0146(18) 0.0003(14) 0.0013(14) -0.0012(15)
C4_1 0.0135(17) 0.023(2) 0.0214(19) -0.0016(16) 0.0026(14) -0.0049(15)
C5_1 0.0120(17) 0.023(2) 0.0176(19) -0.0036(15) 0.0042(13) -0.0026(14)
C6_1 0.0185(18) 0.024(2) 0.021(2) -0.0048(15) 0.0015(14) 0.0003(15)
C7_1 0.031(2) 0.030(2) 0.017(2) 0.0016(17) -0.0068(16) 0.0025(18)
C8_1 0.034(2) 0.022(2) 0.029(2) 0.0014(17) 0.0000(18) 0.0026(18)
C9_1 0.026(2) 0.027(2) 0.028(2) -0.0083(17) 0.0034(16) -0.0053(17)
C10_1 0.0111(17) 0.038(2) 0.022(2) -0.0028(17) 0.0014(14) -0.0012(16)
C1_2 0.0103(16) 0.027(2) 0.025(2) -0.0065(16) 0.0016(14) -0.0003(15)
C2_2 0.0161(18) 0.019(2) 0.024(2) -0.0052(15) 0.0030(14) 0.0021(15)
C3_2 0.0192(18) 0.021(2) 0.0177(19) -0.0063(15) 0.0023(14) -0.0006(15)
C4_2 0.0204(19) 0.025(2) 0.0162(19) -0.0029(15) 0.0056(14) -0.0002(16)
C5_2 0.0143(17) 0.024(2) 0.025(2) -0.0039(16) 0.0063(14) -0.0032(15)
C6_2 0.0175(19) 0.038(3) 0.031(2) 0.0011(19) -0.0055(16) -0.0013(17)
C7_2 0.022(2) 0.023(2) 0.029(2) -0.0007(17) 0.0038(16) 0.0030(16)
C8_2 0.033(2) 0.031(2) 0.021(2) -0.0087(18) -0.0027(16) -0.0032(18)
C9_2 0.036(2) 0.031(2) 0.023(2) 0.0055(17) 0.0117(17) 0.0033(18)
C10_2 0.023(2) 0.033(3) 0.042(3) -0.003(2) 0.0079(18) -0.0119(18)

loop_
_atom_type_symbol
_atom_type_description
_atom_type_scat_dispersion_real
_atom_type_scat_dispersion_imag
_atom_type_scat_source
C C 0.0033 0.0016 'International Tables Vol C Tables 4.2.6.8 and 6.1.1.4'
H H 0.0000 0.0000 'International Tables Vol C Tables 4.2.6.8 and 6.1.1.4'
Al Al 0.0645 0.0514 'International Tables Vol C Tables 4.2.6.8 and 6.1.1.4'
Br Br -0.2901 2.4595 'International Tables Vol C Tables 4.2.6.8 and 6.1.1.4'

loop_
_exptl_crystal_face_index_h
_exptl_crystal_face_index_k
_exptl_crystal_face_index_l
_exptl_crystal_face_perp_dist
2.00 1.00 2.00 0.2830
-1.00 -2.00 2.00 0.2950
-1.00 0.00 2.00 0.3160
0.00 0.00 1.00 0.3700
-1.00 -2.00 1.00 0.2900
4.00 3.00 -1.00 0.3070
1.00 3.00 -1.00 0.3350
1.00 4.00 0.00 0.3530
1.00 -1.00 -2.00 0.3400
1.00 0.00 -2.00 0.2620
2.00 0.00 -1.00 0.2860
1.00 -2.00 2.00 0.3280
1.00 0.00 0.00 0.2980
2.00 1.00 0.00 0.2910
2.00 2.00 1.00 0.3080
0.00 -2.00 -1.00 0.3500
0.00 2.00 1.00 0.3650
1.00 -1.00 0.00 0.2650
1.00 -2.00 -1.00 0.3420
-1.00 1.00 -1.00 0.1370
1.00 2.00 2.00 0.2770
1.00 -1.00 2.00 0.3090
0.00 -1.00 2.00 0.3070
-2.00 -2.00 1.00 0.3410
-1.00 -2.00 -1.00 0.3950
1.00 2.00 -2.00 0.2680

loop_
_geom_angle_atom_site_label_1
_geom_angle_atom_site_label_2
_geom_angle_atom_site_label_3
_geom_angle
C2_1 Al1 C1_1 38.16(13)
C2_1 Al1 C3_1 37.29(14)
C1_1 Al1 C3_1 62.50(14)
C2_1 Al1 C5_1 62.35(13)
C1_1 Al1 C5_1 37.57(13)
C3_1 Al1 C5_1 60.87(13)
C2_1 Al1 C4_1 60.95(13)
C1_1 Al1 C4_1 60.93(14)
C3_1 Al1 C4_1 36.00(12)
C5_1 Al1 C4_1 35.32(14)
C2_1 Al1 Br1 100.69(10)
C1_1 Al1 Br1 100.84(10)
C3_1 Al1 Br1 131.57(10)
C5_1 Al1 Br1 132.46(11)
C4_1 Al1 Br1 160.47(11)
C2_1 Al1 Al2 154.82(12)
C1_1 Al1 Al2 144.60(10)
C3_1 Al1 Al2 117.55(11)
C5_1 Al1 Al2 108.66(10)
C4_1 Al1 Al2 97.60(10)
Br1 Al1 Al2 101.77(5)
C4_2 Al2 C3_2 38.39(15)
C4_2 Al2 C5_2 37.78(13)
C3_2 Al2 C5_2 62.83(14)
C4_2 Al2 C2_2 62.30(14)
C3_2 Al2 C2_2 37.24(13)
C5_2 Al2 C2_2 60.73(14)
C4_2 Al2 C1_2 61.24(14)
C3_2 Al2 C1_2 60.90(13)
C5_2 Al2 C1_2 35.92(14)
C2_2 Al2 C1_2 35.24(12)
C4_2 Al2 Br2 96.52(11)
C3_2 Al2 Br2 102.68(10)
C5_2 Al2 Br2 124.92(11)
C2_2 Al2 Br2 136.99(10)
C1_2 Al2 Br2 157.75(11)
C4_2 Al2 Al1 154.70(10)
C3_2 Al2 Al1 147.00(12)
C5_2 Al2 Al1 116.96(11)
C2_2 Al2 Al1 111.20(11)
C1_2 Al2 Al1 98.73(11)
Br2 Al2 Al1 102.43(6)
C2_1 C1_1 C5_1 107.5(3)
C2_1 C1_1 C6_1 125.3(3)
C5_1 C1_1 C6_1 127.1(3)
C2_1 C1_1 Al1 70.8(2)
C5_1 C1_1 Al1 75.0(2)
C6_1 C1_1 Al1 123.3(3)
C1_1 C2_1 C3_1 108.5(3)
C1_1 C2_1 C7_1 124.5(3)
C3_1 C2_1 C7_1 126.7(3)
C1_1 C2_1 Al1 71.0(2)
C3_1 C2_1 Al1 75.1(2)
C7_1 C2_1 Al1 124.4(3)
C2_1 C3_1 C4_1 107.4(3)
C2_1 C3_1 C8_1 126.1(3)
C4_1 C3_1 C8_1 126.0(3)
C2_1 C3_1 Al1 67.6(2)
C4_1 C3_1 Al1 75.3(2)
C8_1 C3_1 Al1 128.0(3)
C5_1 C4_1 C3_1 108.4(3)
C5_1 C4_1 C9_1 126.4(3)
C3_1 C4_1 C9_1 125.2(4)
C5_1 C4_1 Al1 69.1(2)
C3_1 C4_1 Al1 68.7(2)
C9_1 C4_1 Al1 125.5(3)
C4_1 C5_1 C1_1 108.2(3)
C4_1 C5_1 C10_1 126.2(3)
C1_1 C5_1 C10_1 125.5(3)
C4_1 C5_1 Al1 75.5(2)
C1_1 C5_1 Al1 67.4(2)
C10_1 C5_1 Al1 126.3(3)
C1_1 C6_1 H6A_1 109.5
C1_1 C6_1 H6B_1 109.5
H6A_1 C6_1 H6B_1 109.5
C1_1 C6_1 H6C_1 109.5
H6A_1 C6_1 H6C_1 109.5
H6B_1 C6_1 H6C_1 109.5
C2_1 C7_1 H7A_1 109.5
C2_1 C7_1 H7B_1 109.5
H7A_1 C7_1 H7B_1 109.5
C2_1 C7_1 H7C_1 109.5
H7A_1 C7_1 H7C_1 109.5
H7B_1 C7_1 H7C_1 109.5
C3_1 C8_1 H8A_1 109.5
C3_1 C8_1 H8B_1 109.5
H8A_1 C8_1 H8B_1 109.5
C3_1 C8_1 H8C_1 109.5
H8A_1 C8_1 H8C_1 109.5
H8B_1 C8_1 H8C_1 109.5
C4_1 C9_1 H9A_1 109.5
C4_1 C9_1 H9B_1 109.5
H9A_1 C9_1 H9B_1 109.5
C4_1 C9_1 H9C_1 109.5
H9A_1 C9_1 H9C_1 109.5
H9B_1 C9_1 H9C_1 109.5
C5_1 C10_1 H10A_1 109.5
C5_1 C10_1 H10B_1 109.5
H10A_1 C10_1 H10B_1 109.5
C5_1 C10_1 H10C_1 109.5
H10A_1 C10_1 H10C_1 109.5
H10B_1 C10_1 H10C_1 109.5
C2_2 C1_2 C5_2 108.7(3)
C2_2 C1_2 C6_2 125.0(4)
C5_2 C1_2 C6_2 126.2(3)
C2_2 C1_2 Al2 70.4(2)
C5_2 C1_2 Al2 68.1(2)
C6_2 C1_2 Al2 125.1(3)
C1_2 C2_2 C3_2 107.7(3)
C1_2 C2_2 C7_2 125.9(3)
C3_2 C2_2 C7_2 126.3(3)
C1_2 C2_2 Al2 74.3(2)
C3_2 C2_2 Al2 66.1(2)
C7_2 C2_2 Al2 126.3(3)
C4_2 C3_2 C2_2 108.2(3)
C4_2 C3_2 C8_2 125.3(3)
C2_2 C3_2 C8_2 126.4(4)
C4_2 C3_2 Al2 70.6(2)
C2_2 C3_2 Al2 76.7(2)
C8_2 C3_2 Al2 121.7(3)
C3_2 C4_2 C5_2 107.6(3)
C3_2 C4_2 C9_2 126.1(3)
C5_2 C4_2 C9_2 126.2(4)
C3_2 C4_2 Al2 71.0(2)
C5_2 C4_2 Al2 74.6(2)
C9_2 C4_2 Al2 123.3(3)
C1_2 C5_2 C4_2 107.7(3)
C1_2 C5_2 C10_2 126.4(3)
C4_2 C5_2 C10_2 125.8(4)
C1_2 C5_2 Al2 76.0(2)
C4_2 C5_2 Al2 67.6(2)
C10_2 C5_2 Al2 125.2(3)
C1_2 C6_2 H6A_2 109.5
C1_2 C6_2 H6B_2 109.5
H6A_2 C6_2 H6B_2 109.5
C1_2 C6_2 H6C_2 109.5
H6A_2 C6_2 H6C_2 109.5
H6B_2 C6_2 H6C_2 109.5
C2_2 C7_2 H7A_2 109.5
C2_2 C7_2 H7B_2 109.5
H7A_2 C7_2 H7B_2 109.5
C2_2 C7_2 H7C_2 109.5
H7A_2 C7_2 H7C_2 109.5
H7B_2 C7_2 H7C_2 109.5
C3_2 C8_2 H8A_2 109.5
C3_2 C8_2 H8B_2 109.5
H8A_2 C8_2 H8B_2 109.5
C3_2 C8_2 H8C_2 109.5
H8A_2 C8_2 H8C_2 109.5
H8B_2 C8_2 H8C_2 109.5
C4_2 C9_2 H9A_2 109.5
C4_2 C9_2 H9B_2 109.5
H9A_2 C9_2 H9B_2 109.5
C4_2 C9_2 H9C_2 109.5
H9A_2 C9_2 H9C_2 109.5
H9B_2 C9_2 H9C_2 109.5
C5_2 C10_2 H10A_2 109.5
C5_2 C10_2 H10B_2 109.5
H10A_2 C10_2 H10B_2 109.5
C5_2 C10_2 H10C_2 109.5
H10A_2 C10_2 H10C_2 109.5
H10B_2 C10_2 H10C_2 109.5

loop_
_geom_bond_atom_site_label_1
_geom_bond_atom_site_label_2
_geom_bond_distance
Br1 Al1 2.3754(15)
Al1 C2_1 2.179(4)
Al1 C1_1 2.182(4)
Al1 C3_1 2.279(4)
Al1 C5_1 2.283(4)
Al1 C4_1 2.365(4)
Al1 Al2 2.5304(19)
Al2 C4_2 2.169(4)
Al2 C3_2 2.174(4)
Al2 C5_2 2.261(4)
Al2 C2_2 2.314(4)
Al2 C1_2 2.364(4)
Al2 Br2 2.3901(14)
C1_1 C2_1 1.426(5)
C1_1 C5_1 1.441(5)
C1_1 C6_1 1.503(5)
C2_1 C3_1 1.428(5)
C2_1 C7_1 1.514(5)
C3_1 C4_1 1.437(5)
C3_1 C8_1 1.504(5)
C4_1 C5_1 1.412(6)
C4_1 C9_1 1.498(5)
C5_1 C10_1 1.510(5)
C6_1 H6A_1 0.9800
C6_1 H6B_1 0.9800
C6_1 H6C_1 0.9800
C7_1 H7A_1 0.9800
C7_1 H7B_1 0.9800
C7_1 H7C_1 0.9800
C8_1 H8A_1 0.9800
C8_1 H8B_1 0.9800
C8_1 H8C_1 0.9800
C9_1 H9A_1 0.9800
C9_1 H9B_1 0.9800
C9_1 H9C_1 0.9800
C10_1 H10A_1 0.9800
C10_1 H10B_1 0.9800
C10_1 H10C_1 0.9800
C1_2 C2_2 1.417(5)
C1_2 C5_2 1.430(6)
C1_2 C6_2 1.508(5)
C2_2 C3_2 1.439(5)
C2_2 C7_2 1.494(6)
C3_2 C4_2 1.428(6)
C3_2 C8_2 1.512(5)
C4_2 C5_2 1.437(5)
C4_2 C9_2 1.498(5)
C5_2 C10_2 1.505(6)
C6_2 H6A_2 0.9800
C6_2 H6B_2 0.9800
C6_2 H6C_2 0.9800
C7_2 H7A_2 0.9800
C7_2 H7B_2 0.9800
C7_2 H7C_2 0.9800
C8_2 H8A_2 0.9800
C8_2 H8B_2 0.9800
C8_2 H8C_2 0.9800
C9_2 H9A_2 0.9800
C9_2 H9B_2 0.9800
C9_2 H9C_2 0.9800
C10_2 H10A_2 0.9800
C10_2 H10B_2 0.9800
C10_2 H10C_2 0.9800

loop_
_geom_torsion_atom_site_label_1
_geom_torsion_atom_site_label_2
_geom_torsion_atom_site_label_3
_geom_torsion_atom_site_label_4
_geom_torsion
C5_1 C1_1 C2_1 C3_1 -0.2(4)
C6_1 C1_1 C2_1 C3_1 -175.8(4)
Al1 C1_1 C2_1 C3_1 66.4(3)
C5_1 C1_1 C2_1 C7_1 174.2(4)
C6_1 C1_1 C2_1 C7_1 -1.4(6)
Al1 C1_1 C2_1 C7_1 -119.2(4)
C5_1 C1_1 C2_1 Al1 -66.6(3)
C6_1 C1_1 C2_1 Al1 117.8(4)
C1_1 C2_1 C3_1 C4_1 1.6(4)
C7_1 C2_1 C3_1 C4_1 -172.6(4)
Al1 C2_1 C3_1 C4_1 65.3(3)
C1_1 C2_1 C3_1 C8_1 174.7(4)
C7_1 C2_1 C3_1 C8_1 0.4(7)
Al1 C2_1 C3_1 C8_1 -121.6(4)
C1_1 C2_1 C3_1 Al1 -63.7(3)
C7_1 C2_1 C3_1 Al1 122.0(4)
C2_1 C3_1 C4_1 C5_1 -2.4(4)
C8_1 C3_1 C4_1 C5_1 -175.5(4)
Al1 C3_1 C4_1 C5_1 57.9(3)
C2_1 C3_1 C4_1 C9_1 -179.5(4)
C8_1 C3_1 C4_1 C9_1 7.4(7)
Al1 C3_1 C4_1 C9_1 -119.2(4)
C2_1 C3_1 C4_1 Al1 -60.3(3)
C8_1 C3_1 C4_1 Al1 126.6(4)
C3_1 C4_1 C5_1 C1_1 2.3(5)
C9_1 C4_1 C5_1 C1_1 179.3(4)
Al1 C4_1 C5_1 C1_1 59.9(3)
C3_1 C4_1 C5_1 C10_1 177.7(4)
C9_1 C4_1 C5_1 C10_1 -5.2(7)
Al1 C4_1 C5_1 C10_1 -124.7(4)
C3_1 C4_1 C5_1 Al1 -57.6(3)
C9_1 C4_1 C5_1 Al1 119.4(4)
C2_1 C1_1 C5_1 C4_1 -1.3(4)
C6_1 C1_1 C5_1 C4_1 174.2(4)
Al1 C1_1 C5_1 C4_1 -65.1(3)
C2_1 C1_1 C5_1 C10_1 -176.7(4)
C6_1 C1_1 C5_1 C10_1 -1.3(6)
Al1 C1_1 C5_1 C10_1 119.4(4)
C2_1 C1_1 C5_1 Al1 63.8(3)
C6_1 C1_1 C5_1 Al1 -120.7(4)
C5_2 C1_2 C2_2 C3_2 -0.5(4)
C6_2 C1_2 C2_2 C3_2 -177.6(4)
Al2 C1_2 C2_2 C3_2 -57.9(3)
C5_2 C1_2 C2_2 C7_2 -178.8(4)
C6_2 C1_2 C2_2 C7_2 4.1(6)
Al2 C1_2 C2_2 C7_2 123.8(4)
C5_2 C1_2 C2_2 Al2 57.4(3)
C6_2 C1_2 C2_2 Al2 -119.7(4)
C1_2 C2_2 C3_2 C4_2 -0.9(4)
C7_2 C2_2 C3_2 C4_2 177.4(4)
Al2 C2_2 C3_2 C4_2 -64.1(3)
C1_2 C2_2 C3_2 C8_2 -177.1(4)
C7_2 C2_2 C3_2 C8_2 1.2(7)
Al2 C2_2 C3_2 C8_2 119.8(4)
C1_2 C2_2 C3_2 Al2 63.2(3)
C7_2 C2_2 C3_2 Al2 -118.5(4)
C2_2 C3_2 C4_2 C5_2 2.0(4)
C8_2 C3_2 C4_2 C5_2 178.2(4)
Al2 C3_2 C4_2 C5_2 -66.1(3)
C2_2 C3_2 C4_2 C9_2 -174.0(4)
C8_2 C3_2 C4_2 C9_2 2.2(6)
Al2 C3_2 C4_2 C9_2 117.9(4)
C2_2 C3_2 C4_2 Al2 68.1(3)
C8_2 C3_2 C4_2 Al2 -115.7(4)
C2_2 C1_2 C5_2 C4_2 1.7(4)
C6_2 C1_2 C5_2 C4_2 178.8(4)
Al2 C1_2 C5_2 C4_2 60.6(3)
C2_2 C1_2 C5_2 C10_2 177.5(4)
C6_2 C1_2 C5_2 C10_2 -5.4(7)
Al2 C1_2 C5_2 C10_2 -123.6(4)
C2_2 C1_2 C5_2 Al2 -58.8(3)
C6_2 C1_2 C5_2 Al2 118.2(4)
C3_2 C4_2 C5_2 C1_2 -2.3(4)
C9_2 C4_2 C5_2 C1_2 173.7(4)
Al2 C4_2 C5_2 C1_2 -66.0(3)
C3_2 C4_2 C5_2 C10_2 -178.1(4)
C9_2 C4_2 C5_2 C10_2 -2.2(7)
Al2 C4_2 C5_2 C10_2 118.1(4)
C3_2 C4_2 C5_2 Al2 63.7(3)
C9_2 C4_2 C5_2 Al2 -120.3(4)
